data_7000300
loop_
_publ_author_name
'Lee, Young Hoon'
'Harrowfield, Jack'
'Kim, Yang'
'Lim, Woo Taik'
'Park, Yu Cheol'
'Thu\'ery, Pierre'

_publ_section_title
;
 Functionalised azetidines as ligands: pyridyl-complemented
 coordination
;
_journal_issue 3
_journal_name_full 'Dalton Transactions'
_journal_page_first 434
_journal_page_last 442
_journal_paper_doi 10.1039/b812295d
_journal_year 2009
_chemical_formula_sum 'C11 H19 Cl2 Cu N3 O'
_chemical_formula_weight 343.73
_chemical_name_systematic
;
?
;
_space_group_IT_number 15
_symmetry_cell_setting monoclinic
_symmetry_space_group_name_Hall '-C 2yc'
_symmetry_space_group_name_H-M 'C 1 2/c 1'
_atom_sites_solution_hydrogens geom
_atom_sites_solution_primary direct
_atom_sites_solution_secondary difmap
_audit_creation_method SHELXL-97
_cell_angle_alpha 90.00
_cell_angle_beta 126.79(3)
_cell_angle_gamma 90.00
_cell_formula_units_Z 8
_cell_length_a 25.943(5)
_cell_length_b 8.1320(16)
_cell_length_c 17.501(4)
_cell_measurement_reflns_used 6286
_cell_measurement_temperature 293(2)
_cell_measurement_theta_max 30.41
_cell_measurement_theta_min 2.12
_cell_volume 2956.8(16)
_computing_cell_refinement 'HKL2000 (Otwinowski & Minor, 1997)'
_computing_data_collection 'COLLECT (Hooft, 1998)'
_computing_data_reduction 'HKL2000 (Otwinowski & Minor, 1997)'
_computing_molecular_graphics 'SHELXTL (Sheldrick, 1999)'
_computing_publication_material 'SHELXTL (Sheldrick, 1999); PLATON (Spek, 2003)'
_computing_structure_refinement 'SHELXL-97 (Sheldrick, 1997)'
_computing_structure_solution 'SHELXS-97 (Sheldrick, 1997)'
_diffrn_ambient_temperature 293(2)
_diffrn_detector_area_resol_mean 0
_diffrn_measured_fraction_theta_full 0.981
_diffrn_measured_fraction_theta_max 0.957
_diffrn_measurement_device_type 'ADSC Quantum 210'
_diffrn_measurement_method 'two \f and two \w scans with 2\% steps'
_diffrn_radiation_monochromator graphite
_diffrn_radiation_source 'Synchrotron Radiation'
_diffrn_radiation_type 'Synchrotron Radiation'
_diffrn_radiation_wavelength 0.76999
_diffrn_reflns_av_R_equivalents 0.0611
_diffrn_reflns_av_sigmaI/netI 0.0535
_diffrn_reflns_limit_h_max 33
_diffrn_reflns_limit_h_min -34
_diffrn_reflns_limit_k_max 0
_diffrn_reflns_limit_k_min -10
_diffrn_reflns_limit_l_max 22
_diffrn_reflns_limit_l_min -20
_diffrn_reflns_number 6079
_diffrn_reflns_theta_full 27.50
_diffrn_reflns_theta_max 30.41
_diffrn_reflns_theta_min 2.12
_diffrn_standards_decay_% 0
_diffrn_standards_interval_count 0
_diffrn_standards_interval_time 0
_diffrn_standards_number 0
_exptl_absorpt_coefficient_mu 1.831
_exptl_absorpt_correction_type none
_exptl_crystal_colour 'Dark Green'
_exptl_crystal_density_diffrn 1.544
_exptl_crystal_density_method 'not measured'
_exptl_crystal_description irregular
_exptl_crystal_F_000 1416
_exptl_crystal_size_max 0.12
_exptl_crystal_size_mid 0.12
_exptl_crystal_size_min 0.10
_refine_diff_density_max 0.582
_refine_diff_density_min -0.911
_refine_diff_density_rms 0.126
_refine_ls_extinction_coef 0.0066(8)
_refine_ls_extinction_expression Fc^*^=kFc[1+0.001xFc^2^\l^3^/sin(2\q)]^-1/4^
_refine_ls_extinction_method SHELXL
_refine_ls_goodness_of_fit_ref 1.053
_refine_ls_hydrogen_treatment constr
_refine_ls_matrix_type full
_refine_ls_number_parameters 161
_refine_ls_number_reflns 3378
_refine_ls_number_restraints 0
_refine_ls_restrained_S_all 1.053
_refine_ls_R_factor_all 0.0570
_refine_ls_R_factor_gt 0.0519
_refine_ls_shift/su_max 0.000
_refine_ls_shift/su_mean 0.000
_refine_ls_structure_factor_coef Fsqd
_refine_ls_weighting_details 'calc w=1/[\s^2^(Fo^2^)+(0.1042P)^2^+1.6242P] where P=(Fo^2^+2Fc^2^)/3'
_refine_ls_weighting_scheme calc
_refine_ls_wR_factor_gt 0.1462
_refine_ls_wR_factor_ref 0.1503
_reflns_number_gt 2976
_reflns_number_total 3378
_reflns_threshold_expression >2sigma(I)
_cod_data_source_file b812295d.txt
_cod_data_source_block yk0644
_cod_depositor_comments
;
The following automatic conversions were performed:
'_symmetry_cell_setting' value 'Monoclinic' changed to 'monoclinic'
according to '/home/saulius/struct/CIF-dictionaries/cif_core.dic'
dictionary named 'cif_core.dic' version 2.4.1 from 2010-06-29.

Automatic conversion script
Id: cif_fix_enum 1527 2010-12-29 10:47:43Z saulius 
;
_cod_original_cell_volume 2956.8(15)
_cod_database_code 7000300

loop_
_symmetry_equiv_pos_as_xyz
'x, y, z'
'-x, y, -z+1/2'
'x+1/2, y+1/2, z'
'-x+1/2, y+1/2, -z+1/2'
'-x, -y, -z'
'x, -y, z-1/2'
'-x+1/2, -y+1/2, -z'
'x+1/2, -y+1/2, z-1/2'

loop_
_atom_site_label
_atom_site_type_symbol
_atom_site_fract_x
_atom_site_fract_y
_atom_site_fract_z
_atom_site_U_iso_or_equiv
_atom_site_adp_type
_atom_site_occupancy
_atom_site_symmetry_multiplicity
_atom_site_calc_flag
_atom_site_refinement_flags
_atom_site_disorder_assembly
_atom_site_disorder_group
Cu1 Cu 0.102721(14) 0.94012(4) 0.47567(2) 0.04215(19) Uani 1 1 d . . .
Cl1 Cl 0.09163(4) 1.17451(10) 0.54521(7) 0.0613(3) Uani 1 1 d . . .
Cl2 Cl 0.10255(4) 1.01057(13) 0.34231(5) 0.0589(3) Uani 1 1 d . . .
N1 N 0.20126(11) 0.9499(2) 0.56683(17) 0.0387(5) Uani 1 1 d . . .
N2 N 0.10859(10) 0.7047(3) 0.52037(16) 0.0392(5) Uani 1 1 d . . .
N3 N 0.00793(12) 0.8924(4) 0.38735(19) 0.0531(6) Uani 1 1 d . . .
H3A H -0.0115 0.9286 0.4129 0.064 Uiso 1 1 calc R . .
H3B H -0.0100 0.9432 0.3310 0.064 Uiso 1 1 calc R . .
C1 C 0.22721(14) 1.0930(3) 0.5684(2) 0.0453(6) Uani 1 1 d . . .
H1 H 0.1997 1.1784 0.5306 0.054 Uiso 1 1 calc R . .
C2 C 0.29287(13) 1.1208(4) 0.6233(2) 0.0455(6) Uani 1 1 d . . .
H2 H 0.3092 1.2225 0.6232 0.055 Uiso 1 1 calc R . .
C3 C 0.33292(13) 0.9935(4) 0.6778(2) 0.0473(6) Uani 1 1 d . . .
H3 H 0.3773 1.0075 0.7151 0.057 Uiso 1 1 calc R . .
C4 C 0.30715(12) 0.8436(4) 0.6772(2) 0.0470(6) Uani 1 1 d . . .
H4 H 0.3342 0.7569 0.7143 0.056 Uiso 1 1 calc R . .
C5 C 0.24077(11) 0.8236(3) 0.62119(17) 0.0352(5) Uani 1 1 d . . .
C6 C 0.20984(12) 0.6641(3) 0.61817(18) 0.0395(5) Uani 1 1 d . . .
C7 C 0.25773(17) 0.5307(4) 0.6828(3) 0.0618(9) Uani 1 1 d . . .
H7A H 0.2349 0.4332 0.6772 0.093 Uiso 1 1 calc R . .
H7B H 0.2836 0.5682 0.7477 0.093 Uiso 1 1 calc R . .
H7C H 0.2850 0.5066 0.6641 0.093 Uiso 1 1 calc R . .
C8 C 0.15424(14) 0.6924(4) 0.62614(19) 0.0443(6) Uani 1 1 d . . .
H8A H 0.1461 0.5992 0.6522 0.053 Uiso 1 1 calc R . .
H8B H 0.1583 0.7932 0.6590 0.053 Uiso 1 1 calc R . .
C9 C 0.15577(13) 0.6126(3) 0.5132(2) 0.0443(6) Uani 1 1 d . . .
H9A H 0.1609 0.6580 0.4669 0.053 Uiso 1 1 calc R . .
H9B H 0.1481 0.4950 0.5045 0.053 Uiso 1 1 calc R . .
C10 C 0.04312(15) 0.6381(4) 0.4723(3) 0.0550(7) Uani 1 1 d . . .
H10A H 0.0270 0.6648 0.5085 0.066 Uiso 1 1 calc R . .
H10B H 0.0436 0.5194 0.4672 0.066 Uiso 1 1 calc R . .
C11 C 0.00052(14) 0.7143(4) 0.3739(2) 0.0607(8) Uani 1 1 d . . .
H11A H 0.0136 0.6779 0.3350 0.073 Uiso 1 1 calc R . .
H11B H -0.0440 0.6830 0.3424 0.073 Uiso 1 1 calc R . .
O1 O 0.46815(14) 1.2016(4) 0.8240(2) 0.280(6) Uani 1 1 d R . .
H1A' H 0.4514 1.3108 0.7961 0.336 Uiso 1 1 calc R . .
H1A" H 0.4963 1.2730 0.8736 0.336 Uiso 1 1 calc R . .

loop_
_atom_site_aniso_label
_atom_site_aniso_U_11
_atom_site_aniso_U_22
_atom_site_aniso_U_33
_atom_site_aniso_U_23
_atom_site_aniso_U_13
_atom_site_aniso_U_12
Cu1 0.0252(2) 0.0445(3) 0.0451(3) 0.00853(12) 0.01488(18) -0.00013(10)
Cl1 0.0482(4) 0.0603(5) 0.0793(6) -0.0096(4) 0.0402(4) 0.0034(3)
Cl2 0.0415(4) 0.0893(6) 0.0400(4) 0.0020(3) 0.0213(3) -0.0129(4)
N1 0.0261(10) 0.0393(11) 0.0418(11) 0.0034(8) 0.0156(9) -0.0002(7)
N2 0.0320(10) 0.0389(10) 0.0464(11) -0.0003(8) 0.0233(9) -0.0038(8)
N3 0.0279(11) 0.0732(16) 0.0461(13) 0.0088(12) 0.0156(10) -0.0024(11)
C1 0.0356(13) 0.0404(12) 0.0513(15) 0.0067(11) 0.0215(12) -0.0014(10)
C2 0.0380(13) 0.0468(14) 0.0498(15) -0.0072(11) 0.0253(12) -0.0097(11)
C3 0.0292(12) 0.0556(15) 0.0508(15) -0.0060(13) 0.0206(11) -0.0044(11)
C4 0.0296(12) 0.0529(15) 0.0478(14) 0.0037(12) 0.0173(11) 0.0061(10)
C5 0.0293(11) 0.0397(11) 0.0340(11) 0.0008(9) 0.0175(9) 0.0031(9)
C6 0.0343(12) 0.0395(12) 0.0428(13) 0.0049(10) 0.0222(10) 0.0041(9)
C7 0.0500(18) 0.0480(15) 0.075(2) 0.0183(15) 0.0313(17) 0.0111(13)
C8 0.0444(14) 0.0491(14) 0.0435(13) 0.0061(11) 0.0285(12) 0.0012(11)
C9 0.0407(14) 0.0413(12) 0.0532(15) -0.0072(11) 0.0293(12) -0.0031(10)
C10 0.0391(15) 0.0520(15) 0.0710(19) -0.0039(14) 0.0315(14) -0.0120(12)
C11 0.0363(14) 0.080(2) 0.0532(16) -0.0159(15) 0.0197(13) -0.0138(14)
O1 0.224(8) 0.157(5) 0.181(6) 0.062(5) -0.027(5) -0.105(6)

loop_
_atom_type_symbol
_atom_type_description
_atom_type_scat_dispersion_real
_atom_type_scat_dispersion_imag
_atom_type_scat_source
C C 0.0033 0.0016 'International Tables Vol C Tables 4.2.6.8 and 6.1.1.4'
H H 0.0000 0.0000 'International Tables Vol C Tables 4.2.6.8 and 6.1.1.4'
N N 0.0061 0.0033 'International Tables Vol C Tables 4.2.6.8 and 6.1.1.4'
Cl Cl 0.1484 0.1585 'International Tables Vol C Tables 4.2.6.8 and 6.1.1.4'
Cu Cu 0.3201 1.2651 'International Tables Vol C Tables 4.2.6.8 and 6.1.1.4'
O O 0.0106 0.0060 'International Tables Vol C Tables 4.2.6.8 and 6.1.1.4'

loop_
_geom_angle_atom_site_label_1
_geom_angle_atom_site_label_2
_geom_angle_atom_site_label_3
_geom_angle
_geom_angle_site_symmetry_1
_geom_angle_site_symmetry_3
_geom_angle_publ_flag
N3 Cu1 N2 83.65(10) . . ?
N3 Cu1 N1 171.06(10) . . ?
N2 Cu1 N1 88.04(8) . . ?
N3 Cu1 Cl1 94.67(9) . . ?
N2 Cu1 Cl1 124.21(7) . . ?
N1 Cu1 Cl1 92.73(7) . . ?
N3 Cu1 Cl2 90.54(9) . . ?
N2 Cu1 Cl2 123.60(7) . . ?
N1 Cu1 Cl2 91.31(8) . . ?
Cl1 Cu1 Cl2 112.16(4) . . ?
C1 N1 C5 119.0(2) . . ?
C1 N1 Cu1 115.32(18) . . ?
C5 N1 Cu1 125.65(17) . . ?
C10 N2 C8 118.2(2) . . ?
C10 N2 C9 119.1(2) . . ?
C8 N2 C9 89.3(2) . . ?
C10 N2 Cu1 109.28(18) . . ?
C8 N2 Cu1 111.21(16) . . ?
C9 N2 Cu1 108.28(16) . . ?
C11 N3 Cu1 107.34(19) . . ?
N1 C1 C2 123.5(3) . . ?
C3 C2 C1 117.7(3) . . ?
C2 C3 C4 119.9(3) . . ?
C3 C4 C5 119.7(2) . . ?
N1 C5 C4 120.2(2) . . ?
N1 C5 C6 117.6(2) . . ?
C4 C5 C6 122.2(2) . . ?
C5 C6 C7 114.0(2) . . ?
C5 C6 C8 112.0(2) . . ?
C7 C6 C8 115.4(2) . . ?
C5 C6 C9 110.9(2) . . ?
C7 C6 C9 116.2(2) . . ?
C8 C6 C9 85.21(19) . . ?
N2 C8 C6 89.33(19) . . ?
N2 C9 C6 88.34(19) . . ?
N2 C10 C11 107.8(2) . . ?
N3 C11 C10 106.6(2) . . ?

loop_
_geom_bond_atom_site_label_1
_geom_bond_atom_site_label_2
_geom_bond_distance
_geom_bond_site_symmetry_2
_geom_bond_publ_flag
Cu1 N3 2.009(3) . ?
Cu1 N2 2.039(2) . ?
Cu1 N1 2.050(2) . ?
Cu1 Cl1 2.3699(9) . ?
Cu1 Cl2 2.4005(9) . ?
N1 C1 1.337(3) . ?
N1 C5 1.357(3) . ?
N2 C10 1.475(3) . ?
N2 C8 1.488(4) . ?
N2 C9 1.503(3) . ?
N3 C11 1.461(4) . ?
C1 C2 1.384(4) . ?
C2 C3 1.369(4) . ?
C3 C4 1.388(4) . ?
C4 C5 1.390(3) . ?
C5 C6 1.510(3) . ?
C6 C7 1.522(4) . ?
C6 C8 1.547(4) . ?
C6 C9 1.559(4) . ?
C10 C11 1.514(5) . ?
